data_2020466
loop_
_publ_author_name
'Seiler, Vanessa Kristina'
'H\"utzler, Wilhelm Maximilian'
'Bolte, Michael'

_publ_section_title
;
 Eight new crystal structures of 5-(hydroxymethyl)uracil, 5-carboxyuracil
 and 5-carboxy-2-thiouracil: insights into the hydrogen-bonded networks
 and the predominant conformations of the C5-bound residues
;
_journal_issue 5
_journal_name_full 'Acta Crystallographica Section C'
_journal_page_first 379
_journal_page_last 388
_journal_paper_doi 10.1107/S2053229616004861
_journal_volume 72
_journal_year 2016
_chemical_formula_iupac 'C5 H4 N2 O4, C3 H7 N O'
_chemical_formula_moiety 'C5 H4 N2 O4, C3 H7 N O'
_chemical_formula_sum 'C8 H11 N3 O5'
_chemical_formula_weight 229.20
_chemical_name_systematic
;
5-Carboxyuracil <i>N</i>,<i>N</i>-dimethylformamide monosolvate
;
_space_group_crystal_system monoclinic
_space_group_IT_number 14
_space_group_name_Hall '-P 2ybc'
_space_group_name_H-M_alt 'P 1 21/c 1'
_symmetry_space_group_name_Hall '-P 2ybc'
_symmetry_space_group_name_H-M 'P 1 21/c 1'
_atom_sites_solution_hydrogens mixed
_audit_creation_method SHELXL-2014/7
_cell_angle_alpha 90
_cell_angle_beta 90.17(2)
_cell_angle_gamma 90
_cell_formula_units_Z 4
_cell_length_a 8.671(3)
_cell_length_b 12.394(2)
_cell_length_c 9.381(2)
_cell_measurement_reflns_used 8843
_cell_measurement_temperature 173(2)
_cell_measurement_theta_max 25.67
_cell_measurement_theta_min 3.61
_cell_volume 1008.2(4)
_computing_cell_refinement
;
X-AREA (Stoe & Cie, 2001)
;
_computing_data_collection
;
X-AREA (Stoe & Cie, 2001)
;
_computing_data_reduction
;
X-AREA (Stoe & Cie, 2001)
;
_computing_molecular_graphics
;
Mercury (Macrae <i>et al.</i>,  2008) and XP in SHELXTL-Plus (Sheldrick,
2008)
;
_computing_publication_material
;
publCIF (Westrip, 2010)
;
_computing_structure_refinement
;
SHELXL2014 (Sheldrick, 2015)
;
_computing_structure_solution
;
SHELXS97 (Sheldrick, 2008)
;
_diffrn_ambient_temperature 173(2)
_diffrn_measured_fraction_theta_full 0.993
_diffrn_measured_fraction_theta_max 0.971
_diffrn_measurement_device_type 'Stoe IPDS II two-circle'
_diffrn_measurement_method \w
_diffrn_radiation_type MoK\a
_diffrn_radiation_wavelength 0.71073
_diffrn_reflns_av_R_equivalents 0.1316
_diffrn_reflns_limit_h_max 10
_diffrn_reflns_limit_h_min -10
_diffrn_reflns_limit_k_max 15
_diffrn_reflns_limit_k_min -15
_diffrn_reflns_limit_l_max 11
_diffrn_reflns_limit_l_min -11
_diffrn_reflns_number 8325
_diffrn_reflns_theta_full 25.000
_diffrn_reflns_theta_max 26.147
_diffrn_reflns_theta_min 3.593
_exptl_absorpt_coefficient_mu 0.127
_exptl_absorpt_correction_T_max 1.000
_exptl_absorpt_correction_T_min 0.415
_exptl_absorpt_correction_type multi-scan
_exptl_absorpt_process_details
;
(X-AREA; Stoe & Cie, 2001)
;
_exptl_crystal_colour colourless
_exptl_crystal_density_diffrn 1.510
_exptl_crystal_description block
_exptl_crystal_F_000 480
_exptl_crystal_size_max 0.290
_exptl_crystal_size_mid 0.210
_exptl_crystal_size_min 0.200
_refine_diff_density_max 0.222
_refine_diff_density_min -0.245
_refine_ls_extinction_method none
_refine_ls_goodness_of_fit_ref 0.996
_refine_ls_hydrogen_treatment mixed
_refine_ls_matrix_type full
_refine_ls_number_parameters 156
_refine_ls_number_reflns 1955
_refine_ls_number_restraints 3
_refine_ls_restrained_S_all 0.995
_refine_ls_R_factor_all 0.1153
_refine_ls_R_factor_gt 0.0642
_refine_ls_shift/su_max 0.000
_refine_ls_shift/su_mean 0.000
_refine_ls_structure_factor_coef Fsqd
_refine_ls_weighting_details 'w=1/[\s^2^(Fo^2^)+(0.0766P)^2^] where P=(Fo^2^+2Fc^2^)/3'
_refine_ls_weighting_scheme calc
_refine_ls_wR_factor_gt 0.1419
_refine_ls_wR_factor_ref 0.1650
_reflns_number_gt 1180
_reflns_number_total 1955
_reflns_threshold_expression 'I > 2\s(I)'
_cod_data_source_file eg3200sup1.cif
_cod_data_source_block II
_cod_depositor_comments 'Adding full bibliography for 2020465--2020472.cif.'
_cod_database_code 2020466
_cod_database_fobs_code 2020466
_shelx_space_group_comment
;
The symmetry employed for this shelxl refinement is uniquely defined
by the following loop, which should always be used as a source of
symmetry information in preference to the above space-group names.
They are only intended as comments.
;
_shelx_estimated_absorpt_t_min 0.964
_shelx_estimated_absorpt_t_max 0.975

loop_
_space_group_symop_operation_xyz
'x, y, z'
'-x, y+1/2, -z+1/2'
'-x, -y, -z'
'x, -y-1/2, z-1/2'

loop_
_atom_site_type_symbol
_atom_site_label
_atom_site_fract_x
_atom_site_fract_y
_atom_site_fract_z
_atom_site_U_iso_or_equiv
_atom_site_adp_type
_atom_site_calc_flag
_atom_site_occupancy
N N1A 0.1621(4) 0.23274(18) 0.3886(3) 0.0414(7) Uani d 1
H H1A 0.209(4) 0.282(2) 0.445(3) 0.050 Uiso d 1
C C2A 0.1779(4) 0.1250(2) 0.4290(3) 0.0417(8) Uani d 1
O O21A 0.2561(3) 0.09750(17) 0.5296(2) 0.0507(7) Uani d 1
N N3A 0.0959(4) 0.05409(18) 0.3449(3) 0.0427(7) Uani d 1
H H3A 0.105(4) -0.0142(17) 0.370(4) 0.051 Uiso d 1
C C4A -0.0004(4) 0.0804(2) 0.2347(3) 0.0406(8) Uani d 1
O O41A -0.0697(3) 0.00920(15) 0.1663(2) 0.0494(7) Uani d 1
C C5A -0.0170(4) 0.1951(2) 0.2060(3) 0.0393(8) Uani d 1
C C51A -0.1224(4) 0.2348(2) 0.0953(3) 0.0402(8) Uani d 1
O O51A -0.1430(3) 0.33105(15) 0.0716(2) 0.0475(7) Uani d 1
O O52A -0.1968(3) 0.16145(16) 0.0178(2) 0.0506(7) Uani d 1
H H52A -0.170(5) 0.100(2) 0.053(4) 0.061 Uiso d 1
C C6A 0.0684(4) 0.2650(2) 0.2849(3) 0.0404(8) Uani d 1
H H6A 0.0609 0.3400 0.2651 0.048 Uiso calc 1
N N1X 0.4824(4) 0.40624(19) 0.7310(3) 0.0476(8) Uani d 1
C C11X 0.5839(5) 0.3583(3) 0.8373(4) 0.0589(11) Uani d 1
H H1XA 0.5391 0.3678 0.9322 0.088 Uiso calc 1
H H1XB 0.6849 0.3936 0.8338 0.088 Uiso calc 1
H H1XC 0.5960 0.2811 0.8174 0.088 Uiso calc 1
C C12X 0.4650(5) 0.5234(2) 0.7336(4) 0.0550(10) Uani d 1
H H2XA 0.3934 0.5457 0.6582 0.083 Uiso calc 1
H H2XB 0.5656 0.5574 0.7180 0.083 Uiso calc 1
H H2XC 0.4244 0.5457 0.8264 0.083 Uiso calc 1
C C2X 0.4080(5) 0.3468(2) 0.6357(3) 0.0481(9) Uani d 1
H H2X 0.4259 0.2712 0.6373 0.058 Uiso calc 1
O O21X 0.3172(3) 0.38165(17) 0.5450(2) 0.0544(7) Uani d 1

loop_
_atom_site_aniso_label
_atom_site_aniso_U_11
_atom_site_aniso_U_22
_atom_site_aniso_U_33
_atom_site_aniso_U_12
_atom_site_aniso_U_13
_atom_site_aniso_U_23
N1A 0.061(2) 0.0222(12) 0.0410(15) -0.0030(11) -0.0205(14) -0.0013(10)
C2A 0.060(3) 0.0296(15) 0.0353(17) 0.0020(14) -0.0167(17) 0.0002(12)
O21A 0.0737(19) 0.0336(11) 0.0446(13) 0.0036(10) -0.0286(12) 0.0028(9)
N3A 0.066(2) 0.0196(11) 0.0425(15) 0.0017(11) -0.0188(15) 0.0008(10)
C4A 0.059(2) 0.0227(13) 0.0402(17) -0.0015(13) -0.0154(16) 0.0009(12)
O41A 0.0753(19) 0.0211(10) 0.0517(13) -0.0030(10) -0.0273(13) -0.0014(9)
C5A 0.058(2) 0.0210(13) 0.0387(17) 0.0022(13) -0.0115(16) 0.0001(11)
C51A 0.060(2) 0.0261(14) 0.0341(17) -0.0022(13) -0.0163(16) -0.0009(11)
O51A 0.0696(18) 0.0230(10) 0.0499(13) 0.0013(9) -0.0248(12) 0.0011(9)
O52A 0.076(2) 0.0251(10) 0.0508(13) -0.0021(10) -0.0352(13) -0.0005(9)
C6A 0.061(2) 0.0219(13) 0.0384(17) 0.0013(13) -0.0136(16) 0.0003(11)
N1X 0.064(2) 0.0367(13) 0.0417(15) -0.0035(13) -0.0202(14) -0.0016(11)
C11X 0.072(3) 0.054(2) 0.051(2) 0.0048(18) -0.023(2) 0.0009(16)
C12X 0.075(3) 0.0338(16) 0.056(2) -0.0083(17) -0.024(2) -0.0024(15)
C2X 0.066(3) 0.0365(16) 0.0419(18) -0.0038(15) -0.0133(19) -0.0028(14)
O21X 0.077(2) 0.0385(12) 0.0474(14) -0.0101(11) -0.0266(13) -0.0014(10)

loop_
_atom_type_symbol
_atom_type_description
_atom_type_scat_dispersion_real
_atom_type_scat_dispersion_imag
_atom_type_scat_source
C C 0.0033 0.0016 'International Tables Vol C Tables 4.2.6.8 and 6.1.1.4'
H H 0.0000 0.0000 'International Tables Vol C Tables 4.2.6.8 and 6.1.1.4'
N N 0.0061 0.0033 'International Tables Vol C Tables 4.2.6.8 and 6.1.1.4'
O O 0.0106 0.0060 'International Tables Vol C Tables 4.2.6.8 and 6.1.1.4'

loop_
_geom_angle_atom_site_label_1
_geom_angle_atom_site_label_2
_geom_angle_atom_site_label_3
_geom_angle
C6A N1A C2A 123.2(3)
C6A N1A H1A 120(2)
C2A N1A H1A 117(2)
O21A C2A N3A 123.6(3)
O21A C2A N1A 122.4(3)
N3A C2A N1A 113.9(3)
C4A N3A C2A 126.4(2)
C4A N3A H3A 119(3)
C2A N3A H3A 114(3)
O41A C4A N3A 120.9(2)
O41A C4A C5A 123.4(3)
N3A C4A C5A 115.7(3)
C6A C5A C4A 118.0(3)
C6A C5A C51A 120.7(2)
C4A C5A C51A 121.4(3)
O51A C51A O52A 119.7(3)
O51A C51A C5A 123.0(3)
O52A C51A C5A 117.3(2)
C51A O52A H52A 105(3)
N1A C6A C5A 122.6(3)
N1A C6A H6A 118.7
C5A C6A H6A 118.7
C2X N1X C11X 121.8(3)
C2X N1X C12X 121.0(3)
C11X N1X C12X 117.2(3)
N1X C11X H1XA 109.5
N1X C11X H1XB 109.5
H1XA C11X H1XB 109.5
N1X C11X H1XC 109.5
H1XA C11X H1XC 109.5
H1XB C11X H1XC 109.5
N1X C12X H2XA 109.5
N1X C12X H2XB 109.5
H2XA C12X H2XB 109.5
N1X C12X H2XC 109.5
H2XA C12X H2XC 109.5
H2XB C12X H2XC 109.5
O21X C2X N1X 125.3(3)
O21X C2X H2X 117.3
N1X C2X H2X 117.3

loop_
_geom_bond_atom_site_label_1
_geom_bond_atom_site_label_2
_geom_bond_distance
N1A C6A 1.327(4)
N1A C2A 1.394(4)
N1A H1A 0.902(18)
C2A O21A 1.210(4)
C2A N3A 1.377(4)
N3A C4A 1.366(4)
N3A H3A 0.882(18)
C4A O41A 1.245(4)
C4A C5A 1.453(4)
C5A C6A 1.358(4)
C5A C51A 1.466(4)
C51A O51A 1.226(3)
C51A O52A 1.330(4)
O52A H52A 0.859(19)
C6A H6A 0.9500
N1X C2X 1.325(4)
N1X C11X 1.455(5)
N1X C12X 1.460(4)
C11X H1XA 0.9800
C11X H1XB 0.9800
C11X H1XC 0.9800
C12X H2XA 0.9800
C12X H2XB 0.9800
C12X H2XC 0.9800
C2X O21X 1.236(4)
C2X H2X 0.9500

loop_
_geom_hbond_atom_site_label_D
_geom_hbond_atom_site_label_H
_geom_hbond_atom_site_label_A
_geom_hbond_site_symmetry_A
_geom_hbond_distance_DH
_geom_hbond_distance_HA
_geom_hbond_distance_DA
_geom_hbond_angle_DHA
N1A H1A O21X . 0.902(18) 1.813(19) 2.712(3) 174(3)
N3A H3A O51A 2_545 0.882(18) 2.022(19) 2.902(3) 176(4)
O52A H52A O41A . 0.859(19) 1.78(2) 2.590(3) 158(4)
C6A H6A O41A 2 0.95 2.19 3.061(3) 151.0

loop_
_geom_torsion_atom_site_label_1
_geom_torsion_atom_site_label_2
_geom_torsion_atom_site_label_3
_geom_torsion_atom_site_label_4
_geom_torsion
C6A N1A C2A O21A -175.2(3)
C6A N1A C2A N3A 4.4(5)
O21A C2A N3A C4A 176.5(3)
N1A C2A N3A C4A -3.1(5)
C2A N3A C4A O41A -179.5(3)
C2A N3A C4A C5A -0.5(5)
O41A C4A C5A C6A -177.9(4)
N3A C4A C5A C6A 3.1(5)
O41A C4A C5A C51A 1.9(5)
N3A C4A C5A C51A -177.0(3)
C6A C5A C51A O51A -2.6(5)
C4A C5A C51A O51A 177.5(3)
C6A C5A C51A O52A 176.9(3)
C4A C5A C51A O52A -3.0(5)
C2A N1A C6A C5A -2.0(5)
C4A C5A C6A N1A -1.9(5)
C51A C5A C6A N1A 178.2(3)
C11X N1X C2X O21X 178.0(4)
C12X N1X C2X O21X -1.7(6)
